data_1576042
loop_
_publ_author_name
'Huang, Jin-Yu'
'Qin, Xin-Ting'
'Rao, Han-Wen'
'Chen, Zhi-Chao'
'Zhu, Lei'
'Ouyang, Qin'
'Du, Wei'
'Chen, Ying-Chun'

_publ_section_title
;
 Palladium-catalysed asymmetric annulations of Morita-Baylis-Hillman
 carbonates with allenes or alkenes <i>via</i> migratory insertion.
;
_journal_issue 47
_journal_name_full 'Chemical science'
_journal_page_first 22456
_journal_page_last 22464
_journal_paper_doi 10.1039/d5sc06910f
_journal_volume 16
_journal_year 2025
_chemical_absolute_configuration ad
_chemical_formula_moiety 'C30 H25 N O6 S'
_chemical_formula_sum 'C30 H25 N O6 S'
_chemical_formula_weight 527.57
_space_group_crystal_system trigonal
_space_group_IT_number 145
_space_group_name_Hall 'P 32'
_space_group_name_H-M_alt 'P 32'
_atom_sites_solution_hydrogens geom
_atom_sites_solution_primary dual
_audit_creation_date 2025-04-09
_audit_creation_method
;
Olex2 1.3
(compiled 2020.11.12 svn.r5f609507 for OlexSys, GUI svn.r6408)
;
_audit_update_record
;
2025-07-16 deposited with the CCDC.	2025-10-16 downloaded from the CCDC.
;
_cell_angle_alpha 90
_cell_angle_beta 90
_cell_angle_gamma 120
_cell_formula_units_Z 3
_cell_length_a 16.834(5)
_cell_length_b 16.834(5)
_cell_length_c 8.235(3)
_cell_measurement_reflns_used 5170
_cell_measurement_temperature 302(2)
_cell_measurement_theta_max 27.238
_cell_measurement_theta_min 2.420
_cell_volume 2021.0(11)
_computing_cell_refinement 'SAINT V8.40B (?, 2016)'
_computing_data_reduction 'SAINT V8.40B (?, 2016)'
_computing_molecular_graphics 'Olex2 1.3 (Dolomanov et al., 2009)'
_computing_publication_material 'Olex2 1.3 (Dolomanov et al., 2009)'
_computing_structure_refinement 'SHELXL 2014/7 (Sheldrick, 2015)'
_computing_structure_solution 'SHELXT 2018/2 (Sheldrick, 2018)'
_diffrn_ambient_temperature 302.0
_diffrn_measured_fraction_theta_full 1.000
_diffrn_measured_fraction_theta_max 0.994
_diffrn_measurement_device_type 'Bruker APEX-II CCD'
_diffrn_measurement_method '\f and \w scans'
_diffrn_radiation_type MoK\a
_diffrn_radiation_wavelength 0.71073
_diffrn_reflns_av_R_equivalents 0.0842
_diffrn_reflns_av_unetI/netI 0.0990
_diffrn_reflns_Laue_measured_fraction_full 1.000
_diffrn_reflns_Laue_measured_fraction_max 0.994
_diffrn_reflns_limit_h_max 21
_diffrn_reflns_limit_h_min -21
_diffrn_reflns_limit_k_max 21
_diffrn_reflns_limit_k_min -21
_diffrn_reflns_limit_l_max 9
_diffrn_reflns_limit_l_min -10
_diffrn_reflns_number 16041
_diffrn_reflns_point_group_measured_fraction_full 0.966
_diffrn_reflns_point_group_measured_fraction_max 0.950
_diffrn_reflns_theta_full 25.242
_diffrn_reflns_theta_max 27.647
_diffrn_reflns_theta_min 2.420
_diffrn_source_current 1.4
_diffrn_source_power 0.07
_diffrn_source_voltage 50.0
_diffrn_standards_number 0
_exptl_absorpt_coefficient_mu 0.164
_exptl_absorpt_correction_T_max 0.7456
_exptl_absorpt_correction_T_min 0.4717
_exptl_absorpt_correction_type multi-scan
_exptl_absorpt_process_details
;
SADABS-2016/2 (Bruker,2016/2) was used for absorption correction.
wR2(int) was 0.1516 before and 0.0928 after correction.
The Ratio of minimum to maximum transmission is 0.6326.
The \l/2 correction factor is Not present.
;
_exptl_crystal_colour 'clear light colourless'
_exptl_crystal_colour_lustre clear
_exptl_crystal_colour_modifier light
_exptl_crystal_colour_primary colourless
_exptl_crystal_density_diffrn 1.300
_exptl_crystal_description needle
_exptl_crystal_F_000 828
_exptl_crystal_size_max 0.35
_exptl_crystal_size_mid 0.06
_exptl_crystal_size_min 0.05
_refine_diff_density_max 0.350
_refine_diff_density_min -0.265
_refine_diff_density_rms 0.051
_refine_ls_abs_structure_details
;
 Flack x determined using 1471 quotients [(I+)-(I-)]/[(I+)+(I-)]
 (Parsons, Flack and Wagner, Acta Cryst. B69 (2013) 249-259).
;
_refine_ls_abs_structure_Flack 0.02(8)
_refine_ls_extinction_method none
_refine_ls_goodness_of_fit_ref 1.029
_refine_ls_hydrogen_treatment constr
_refine_ls_matrix_type full
_refine_ls_number_parameters 356
_refine_ls_number_reflns 5967
_refine_ls_number_restraints 19
_refine_ls_restrained_S_all 1.029
_refine_ls_R_factor_all 0.0795
_refine_ls_R_factor_gt 0.0537
_refine_ls_shift/su_max 0.000
_refine_ls_shift/su_mean 0.000
_refine_ls_structure_factor_coef Fsqd
_refine_ls_weighting_details 'w=1/[\s^2^(Fo^2^)+(0.0234P)^2^+0.1381P] where P=(Fo^2^+2Fc^2^)/3'
_refine_ls_weighting_scheme calc
_refine_ls_wR_factor_gt 0.1122
_refine_ls_wR_factor_ref 0.1281
_reflns_Friedel_coverage 0.913
_reflns_Friedel_fraction_full 0.932
_reflns_Friedel_fraction_max 0.907
_reflns_number_gt 4448
_reflns_number_total 5967
_reflns_threshold_expression 'I > 2\s(I)'
_cod_data_source_file d5sc06910f2.cif
_cod_data_source_block 4e
_cod_depositor_comments 'Adding full bibliography for 1576040--1576044.cif.'
_cod_original_cell_volume 2021.1(14)
_cod_database_code 1576042
_shelx_shelxl_version_number 2014/7
_shelx_space_group_comment
;
The symmetry employed for this shelxl refinement is uniquely defined
by the following loop, which should always be used as a source of
symmetry information in preference to the above space-group names.
They are only intended as comments.
;
_shelx_estimated_absorpt_t_max 0.992
_shelx_estimated_absorpt_t_min 0.945
_olex2_refinement_description
;
1. Fixed Uiso
 At 1.2 times of:
  All C(H) groups, All C(H,H) groups, All C(H,H,H,H) groups
 At 1.5 times of:
  All C(H,H,H) groups
2. Rigid bond restraints
 C10A, C10
 with sigma for 1-2 distances of 0.01 and sigma for 1-3 distances of 0.01
3. Uiso/Uaniso restraints and constraints
C10 \\sim C10A: within 1.7A with sigma of 0.01 and sigma for terminal atoms of
0.02 within 1.7A
Uanis(C10A) \\sim Ueq, Uanis(C10) \\sim Ueq: with sigma of 0.01 and sigma for
terminal atoms of 0.02
4. Others
 Sof(H9BC)=Sof(H9BD)=Sof(C10A)=Sof(H10D)=Sof(H10E)=Sof(H10F)=1-FVAR(1)
 Sof(H9AA)=Sof(H9AB)=Sof(C10)=Sof(H10A)=Sof(H10B)=Sof(H10C)=FVAR(1)
5.a Ternary CH refined with riding coordinates:
 C6(H6)
5.b Secondary CH2 refined with riding coordinates:
 C9(H9AA,H9AB), C9(H9BC,H9BD)
5.c Aromatic/amide H refined with riding coordinates:
 C3(H3), C29(H29), C11(H11), C12(H12), C14(H14), C15(H15), C16(H16), C17(H17),
 C18(H18), C21(H21), C25(H25), C26(H26), C27(H27), C28(H28)
5.d X=CH2 refined with riding coordinates:
 C20(H20A,H20B)
5.e Idealised Me refined as rotating group:
 C1(H1A,H1B,H1C), C10(H10A,H10B,H10C), C10A(H10D,H10E,H10F)
;
_olex2_submission_special_instructions 'No special instructions were received'

loop_
_space_group_symop_operation_xyz
'x, y, z'
'-y, x-y, z+2/3'
'-x+y, -x, z+1/3'

loop_
_atom_site_label
_atom_site_type_symbol
_atom_site_fract_x
_atom_site_fract_y
_atom_site_fract_z
_atom_site_U_iso_or_equiv
_atom_site_adp_type
_atom_site_occupancy
_atom_site_site_symmetry_order
_atom_site_calc_flag
_atom_site_refinement_flags_posn
_atom_site_refinement_flags_adp
_atom_site_refinement_flags_occupancy
_atom_site_disorder_assembly
_atom_site_disorder_group
S1 S 0.29670(8) 0.14714(8) 0.36168(13) 0.0364(3) Uani 1 1 d . . . . .
O1 O 0.2244(2) 0.1295(2) 0.2521(4) 0.0477(9) Uani 1 1 d . . . . .
O2 O 0.3912(3) 0.2005(2) 0.3141(4) 0.0495(9) Uani 1 1 d . . . . .
O6 O 0.3602(3) 0.5431(3) 0.6945(5) 0.0693(13) Uani 1 1 d . . . . .
O4 O 0.3476(2) 0.3659(2) 0.2803(4) 0.0391(7) Uani 1 1 d . . . . .
O5 O 0.5560(2) 0.4188(2) 0.7064(3) 0.0383(8) Uani 1 1 d . . . . .
N1 N 0.2858(2) 0.2016(2) 0.5160(4) 0.0315(8) Uani 1 1 d . . . . .
C2 C 0.4180(3) 0.3683(3) 0.5417(5) 0.0266(8) Uani 1 1 d . . . . .
O3 O 0.4533(3) 0.5467(2) 0.4960(4) 0.0531(9) Uani 1 1 d . . . . .
C4 C 0.5071(3) 0.4086(3) 0.2910(5) 0.0281(9) Uani 1 1 d . . . . .
C1 C 0.2466(5) -0.2228(4) 0.5596(10) 0.082(2) Uani 1 1 d . . . . .
H1A H 0.2239 -0.2379 0.6687 0.123 Uiso 1 1 calc R U . . .
H1B H 0.3049 -0.2198 0.5523 0.123 Uiso 1 1 calc R U . . .
H1C H 0.2040 -0.2690 0.4867 0.123 Uiso 1 1 calc R U . . .
C30 C 0.2576(4) -0.1305(4) 0.5136(7) 0.0535(14) Uani 1 1 d . . . . .
C3 C 0.3429(4) -0.0512(4) 0.5226(7) 0.0569(15) Uani 1 1 d . . . . .
H3 H 0.3931 -0.0550 0.5590 0.068 Uiso 1 1 calc R U . . .
C29 C 0.3547(4) 0.0338(4) 0.4786(6) 0.0468(12) Uani 1 1 d . . . . .
H29 H 0.4124 0.0860 0.4842 0.056 Uiso 1 1 calc R U . . .
C5 C 0.2803(3) 0.0399(3) 0.4268(5) 0.0364(10) Uani 1 1 d . . . . .
C6 C 0.3673(3) 0.2661(3) 0.6098(5) 0.0290(9) Uani 1 1 d . . . . .
H6 H 0.4106 0.2434 0.6156 0.035 Uiso 1 1 calc R U . . .
C7 C 0.3803(3) 0.4144(3) 0.6481(5) 0.0326(9) Uani 1 1 d . . . . .
C8 C 0.3952(4) 0.5073(3) 0.6181(6) 0.0420(11) Uani 1 1 d . . . . .
C9 C 0.4760(5) 0.6392(4) 0.4491(8) 0.0709(19) Uani 1 1 d . . . . .
H9AA H 0.4290 0.6367 0.3778 0.085 Uiso 0.69(2) 1 calc R U P A 1
H9AB H 0.4794 0.6744 0.5447 0.085 Uiso 0.69(2) 1 calc R U P A 1
H9BC H 0.5242 0.6843 0.5181 0.085 Uiso 0.31(2) 1 calc R U P A 2
H9BD H 0.4226 0.6465 0.4584 0.085 Uiso 0.31(2) 1 calc R U P A 2
C10 C 0.5628(10) 0.6819(8) 0.3672(19) 0.084(5) Uani 0.69(2) 1 d . U P A 1
H10A H 0.6093 0.6861 0.4398 0.126 Uiso 0.69(2) 1 calc R U P A 1
H10B H 0.5778 0.7424 0.3328 0.126 Uiso 0.69(2) 1 calc R U P A 1
H10C H 0.5593 0.6460 0.2742 0.126 Uiso 0.69(2) 1 calc R U P A 1
C11 C 0.1843(4) -0.1225(3) 0.4603(6) 0.0490(13) Uani 1 1 d . . . . .
H11 H 0.1267 -0.1747 0.4530 0.059 Uiso 1 1 calc R U . . .
C12 C 0.1946(4) -0.0380(3) 0.4172(6) 0.0428(12) Uani 1 1 d . . . . .
H12 H 0.1443 -0.0338 0.3822 0.051 Uiso 1 1 calc R U . . .
C13 C 0.1949(3) 0.1845(3) 0.5594(5) 0.0350(10) Uani 1 1 d . . . . .
C14 C 0.1655(3) 0.2421(4) 0.5027(6) 0.0423(11) Uani 1 1 d . . . . .
H14 H 0.2030 0.2904 0.4341 0.051 Uiso 1 1 calc R U . . .
C15 C 0.0802(4) 0.2286(5) 0.5472(7) 0.0569(15) Uani 1 1 d . . . . .
H15 H 0.0603 0.2676 0.5085 0.068 Uiso 1 1 calc R U . . .
C16 C 0.0258(4) 0.1578(5) 0.6478(6) 0.069(2) Uani 1 1 d . . . . .
H16 H -0.0310 0.1492 0.6792 0.083 Uiso 1 1 calc R U . . .
C17 C 0.0540(4) 0.0990(5) 0.7031(7) 0.068(2) Uani 1 1 d . . . . .
H17 H 0.0159 0.0507 0.7710 0.081 Uiso 1 1 calc R U . . .
C18 C 0.1389(3) 0.1111(4) 0.6586(6) 0.0474(13) Uani 1 1 d . . . . .
H18 H 0.1578 0.0708 0.6946 0.057 Uiso 1 1 calc R U . . .
C19 C 0.3405(3) 0.2786(3) 0.7806(5) 0.0344(10) Uani 1 1 d . . . . .
C20 C 0.3230(3) 0.2216(4) 0.9028(5) 0.0487(13) Uani 1 1 d . . . . .
H20A H 0.3092 0.2354 1.0046 0.058 Uiso 1 1 calc R U . . .
H20B H 0.3243 0.1676 0.8872 0.058 Uiso 1 1 calc R U . . .
C21 C 0.3417(3) 0.3651(3) 0.7812(5) 0.0377(10) Uani 1 1 d . . . . .
H21 H 0.3181 0.3842 0.8651 0.045 Uiso 1 1 calc R U . . .
C22 C 0.5222(3) 0.4081(3) 0.5728(5) 0.0295(9) Uani 1 1 d . . . . .
C23 C 0.5687(3) 0.4252(3) 0.4161(5) 0.0278(9) Uani 1 1 d . . . . .
C24 C 0.4145(3) 0.3786(3) 0.3566(5) 0.0277(9) Uani 1 1 d . . . . .
C25 C 0.5348(3) 0.4195(3) 0.1303(5) 0.0348(10) Uani 1 1 d . . . . .
H25 H 0.4939 0.4097 0.0464 0.042 Uiso 1 1 calc R U . . .
C26 C 0.6253(3) 0.4455(3) 0.0988(5) 0.0397(11) Uani 1 1 d . . . . .
H26 H 0.6452 0.4524 -0.0084 0.048 Uiso 1 1 calc R U . . .
C27 C 0.6873(3) 0.4616(3) 0.2232(6) 0.0411(11) Uani 1 1 d . . . . .
H27 H 0.7476 0.4785 0.1987 0.049 Uiso 1 1 calc R U . . .
C28 C 0.6596(3) 0.4527(3) 0.3839(5) 0.0383(11) Uani 1 1 d . . . . .
H28 H 0.7010 0.4648 0.4680 0.046 Uiso 1 1 calc R U . . .
C10A C 0.507(3) 0.651(2) 0.278(4) 0.088(8) Uani 0.31(2) 1 d . U P A 2
H10D H 0.5659 0.6541 0.2732 0.132 Uiso 0.31(2) 1 calc R U P A 2
H10E H 0.5129 0.7064 0.2349 0.132 Uiso 0.31(2) 1 calc R U P A 2
H10F H 0.4637 0.5995 0.2148 0.132 Uiso 0.31(2) 1 calc R U P A 2

loop_
_atom_site_aniso_label
_atom_site_aniso_U_11
_atom_site_aniso_U_22
_atom_site_aniso_U_33
_atom_site_aniso_U_23
_atom_site_aniso_U_13
_atom_site_aniso_U_12
S1 0.0419(7) 0.0325(6) 0.0260(5) -0.0009(4) 0.0064(5) 0.0119(5)
O1 0.060(2) 0.047(2) 0.0258(16) -0.0049(14) -0.0059(15) 0.0192(18)
O2 0.053(2) 0.0338(18) 0.049(2) 0.0017(15) 0.0250(16) 0.0124(17)
O6 0.080(3) 0.057(3) 0.087(3) 0.000(2) 0.023(2) 0.047(2)
O4 0.0325(17) 0.049(2) 0.0331(16) 0.0050(14) -0.0050(13) 0.0188(16)
O5 0.0344(17) 0.0466(19) 0.0247(15) 0.0009(13) -0.0042(13) 0.0134(15)
N1 0.0278(19) 0.032(2) 0.0262(17) -0.0030(15) 0.0022(14) 0.0086(16)
C2 0.028(2) 0.029(2) 0.0216(19) -0.0016(16) 0.0012(16) 0.0129(18)
O3 0.070(3) 0.038(2) 0.055(2) 0.0122(17) 0.0151(19) 0.0298(19)
C4 0.027(2) 0.025(2) 0.029(2) 0.0024(17) 0.0008(17) 0.0116(18)
C1 0.071(5) 0.052(4) 0.124(6) 0.026(4) 0.032(4) 0.031(4)
C30 0.054(3) 0.040(3) 0.064(4) 0.007(2) 0.020(3) 0.022(3)
C3 0.047(3) 0.053(3) 0.076(4) 0.006(3) 0.008(3) 0.029(3)
C29 0.035(3) 0.041(3) 0.056(3) -0.004(2) 0.004(2) 0.013(2)
C5 0.038(3) 0.031(2) 0.032(2) -0.0048(18) 0.0033(19) 0.011(2)
C6 0.028(2) 0.033(2) 0.0249(19) 0.0001(17) -0.0017(17) 0.0146(19)
C7 0.031(2) 0.039(2) 0.028(2) -0.0051(18) 0.0009(18) 0.019(2)
C8 0.044(3) 0.036(3) 0.048(3) -0.002(2) -0.003(2) 0.021(2)
C9 0.099(5) 0.037(3) 0.078(4) 0.014(3) 0.010(4) 0.035(3)
C10 0.086(9) 0.055(6) 0.098(10) 0.026(6) 0.029(7) 0.026(6)
C11 0.046(3) 0.033(3) 0.052(3) 0.000(2) 0.007(2) 0.008(2)
C12 0.041(3) 0.039(3) 0.040(3) -0.002(2) 0.000(2) 0.013(2)
C13 0.024(2) 0.047(3) 0.025(2) -0.0038(19) -0.0012(17) 0.011(2)
C14 0.037(3) 0.052(3) 0.037(2) -0.003(2) -0.001(2) 0.021(2)
C15 0.045(3) 0.091(5) 0.046(3) -0.004(3) -0.002(2) 0.041(3)
C16 0.039(3) 0.126(6) 0.034(3) -0.003(3) 0.001(2) 0.036(4)
C17 0.033(3) 0.103(5) 0.037(3) 0.019(3) 0.008(2) 0.011(3)
C18 0.032(3) 0.056(3) 0.038(3) 0.009(2) 0.002(2) 0.010(2)
C19 0.030(2) 0.042(3) 0.022(2) 0.0010(17) -0.0022(17) 0.011(2)
C20 0.046(3) 0.055(3) 0.029(2) 0.012(2) 0.001(2) 0.013(3)
C21 0.034(2) 0.050(3) 0.028(2) -0.0076(19) 0.0023(18) 0.020(2)
C22 0.029(2) 0.027(2) 0.030(2) 0.0023(17) -0.0021(17) 0.0123(19)
C23 0.028(2) 0.027(2) 0.0259(19) 0.0004(16) 0.0001(16) 0.0123(18)
C24 0.027(2) 0.025(2) 0.030(2) 0.0028(16) 0.0008(17) 0.0117(18)
C25 0.037(2) 0.035(2) 0.027(2) 0.0008(18) 0.0000(18) 0.014(2)
C26 0.038(3) 0.043(3) 0.032(2) 0.0017(19) 0.0069(19) 0.015(2)
C27 0.027(2) 0.047(3) 0.042(3) -0.001(2) 0.008(2) 0.013(2)
C28 0.032(2) 0.042(3) 0.034(2) 0.000(2) -0.0014(19) 0.014(2)
C10A 0.106(17) 0.070(13) 0.079(14) 0.033(11) 0.007(12) 0.037(12)

loop_
_atom_type_symbol
_atom_type_description
_atom_type_scat_dispersion_real
_atom_type_scat_dispersion_imag
_atom_type_scat_source
C C 0.0033 0.0016 'International Tables Vol C Tables 4.2.6.8 and 6.1.1.4'
H H 0.0000 0.0000 'International Tables Vol C Tables 4.2.6.8 and 6.1.1.4'
N N 0.0061 0.0033 'International Tables Vol C Tables 4.2.6.8 and 6.1.1.4'
O O 0.0106 0.0060 'International Tables Vol C Tables 4.2.6.8 and 6.1.1.4'
S S 0.1246 0.1234 'International Tables Vol C Tables 4.2.6.8 and 6.1.1.4'

loop_
_geom_angle_atom_site_label_1
_geom_angle_atom_site_label_2
_geom_angle_atom_site_label_3
_geom_angle
_geom_angle_site_symmetry_1
_geom_angle_site_symmetry_3
_geom_angle_publ_flag
O1 S1 O2 121.5(2) . . ?
O1 S1 N1 106.6(2) . . ?
O1 S1 C5 107.4(2) . . ?
O2 S1 N1 105.2(2) . . ?
O2 S1 C5 106.3(2) . . ?
N1 S1 C5 109.5(2) . . ?
C6 N1 S1 119.9(3) . . ?
C13 N1 S1 118.9(3) . . ?
C13 N1 C6 121.2(3) . . ?
C7 C2 C6 102.5(3) . . ?
C7 C2 C22 110.9(3) . . ?
C7 C2 C24 118.0(3) . . ?
C22 C2 C6 106.7(3) . . ?
C24 C2 C6 116.2(3) . . ?
C24 C2 C22 102.3(3) . . ?
C8 O3 C9 118.0(4) . . ?
C23 C4 C24 110.5(4) . . ?
C25 C4 C23 121.0(4) . . ?
C25 C4 C24 128.5(4) . . ?
H1A C1 H1B 109.5 . . ?
H1A C1 H1C 109.5 . . ?
H1B C1 H1C 109.5 . . ?
C30 C1 H1A 109.5 . . ?
C30 C1 H1B 109.5 . . ?
C30 C1 H1C 109.5 . . ?
C3 C30 C1 120.6(6) . . ?
C11 C30 C1 121.5(5) . . ?
C11 C30 C3 117.9(5) . . ?
C30 C3 H3 119.3 . . ?
C29 C3 C30 121.5(5) . . ?
C29 C3 H3 119.3 . . ?
C3 C29 H29 120.3 . . ?
C5 C29 C3 119.4(5) . . ?
C5 C29 H29 120.3 . . ?
C29 C5 S1 119.2(4) . . ?
C29 C5 C12 120.3(5) . . ?
C12 C5 S1 120.4(4) . . ?
N1 C6 C2 114.2(3) . . ?
N1 C6 H6 109.8 . . ?
N1 C6 C19 110.8(3) . . ?
C2 C6 H6 109.8 . . ?
C19 C6 C2 102.3(3) . . ?
C19 C6 H6 109.8 . . ?
C8 C7 C2 123.9(4) . . ?
C21 C7 C2 111.0(4) . . ?
C21 C7 C8 124.7(4) . . ?
O6 C8 O3 124.5(5) . . ?
O6 C8 C7 125.0(5) . . ?
O3 C8 C7 110.4(4) . . ?
O3 C9 H9AA 110.0 . . ?
O3 C9 H9AB 110.0 . . ?
O3 C9 H9BC 110.5 . . ?
O3 C9 H9BD 110.5 . . ?
O3 C9 C10A 106.1(11) . . ?
H9AA C9 H9AB 108.4 . . ?
H9BC C9 H9BD 108.7 . . ?
C10 C9 O3 108.5(7) . . ?
C10 C9 H9AA 110.0 . . ?
C10 C9 H9AB 110.0 . . ?
C10A C9 H9BC 110.5 . . ?
C10A C9 H9BD 110.5 . . ?
C9 C10 H10A 109.5 . . ?
C9 C10 H10B 109.5 . . ?
C9 C10 H10C 109.5 . . ?
H10A C10 H10B 109.5 . . ?
H10A C10 H10C 109.5 . . ?
H10B C10 H10C 109.5 . . ?
C30 C11 H11 119.3 . . ?
C30 C11 C12 121.4(5) . . ?
C12 C11 H11 119.3 . . ?
C5 C12 C11 119.5(5) . . ?
C5 C12 H12 120.3 . . ?
C11 C12 H12 120.3 . . ?
C14 C13 N1 119.5(4) . . ?
C14 C13 C18 120.4(4) . . ?
C18 C13 N1 120.1(4) . . ?
C13 C14 H14 119.9 . . ?
C13 C14 C15 120.3(5) . . ?
C15 C14 H14 119.9 . . ?
C14 C15 H15 120.2 . . ?
C16 C15 C14 119.6(6) . . ?
C16 C15 H15 120.2 . . ?
C15 C16 H16 119.7 . . ?
C15 C16 C17 120.6(5) . . ?
C17 C16 H16 119.7 . . ?
C16 C17 H17 119.7 . . ?
C16 C17 C18 120.6(5) . . ?
C18 C17 H17 119.7 . . ?
C13 C18 C17 118.5(6) . . ?
C13 C18 H18 120.7 . . ?
C17 C18 H18 120.7 . . ?
C20 C19 C6 125.4(5) . . ?
C20 C19 C21 128.0(5) . . ?
C21 C19 C6 106.6(3) . . ?
C19 C20 H20A 120.0 . . ?
C19 C20 H20B 120.0 . . ?
H20A C20 H20B 120.0 . . ?
C7 C21 C19 112.4(4) . . ?
C7 C21 H21 123.8 . . ?
C19 C21 H21 123.8 . . ?
O5 C22 C2 124.0(4) . . ?
O5 C22 C23 127.4(4) . . ?
C23 C22 C2 108.5(3) . . ?
C4 C23 C22 110.1(4) . . ?
C28 C23 C4 120.9(4) . . ?
C28 C23 C22 129.0(4) . . ?
O4 C24 C2 125.3(4) . . ?
O4 C24 C4 126.8(4) . . ?
C4 C24 C2 107.9(3) . . ?
C4 C25 H25 121.1 . . ?
C26 C25 C4 117.8(4) . . ?
C26 C25 H25 121.1 . . ?
C25 C26 H26 119.2 . . ?
C25 C26 C27 121.6(4) . . ?
C27 C26 H26 119.2 . . ?
C26 C27 H27 119.8 . . ?
C28 C27 C26 120.3(4) . . ?
C28 C27 H27 119.8 . . ?
C23 C28 C27 118.3(4) . . ?
C23 C28 H28 120.8 . . ?
C27 C28 H28 120.8 . . ?
C9 C10A H10D 109.5 . . ?
C9 C10A H10E 109.5 . . ?
C9 C10A H10F 109.5 . . ?
H10D C10A H10E 109.5 . . ?
H10D C10A H10F 109.5 . . ?
H10E C10A H10F 109.5 . . ?

loop_
_geom_bond_atom_site_label_1
_geom_bond_atom_site_label_2
_geom_bond_distance
_geom_bond_site_symmetry_2
_geom_bond_publ_flag
S1 O1 1.423(4) . ?
S1 O2 1.436(4) . ?
S1 N1 1.631(4) . ?
S1 C5 1.767(5) . ?
O6 C8 1.209(6) . ?
O4 C24 1.212(5) . ?
O5 C22 1.210(5) . ?
N1 C6 1.473(5) . ?
N1 C13 1.452(6) . ?
C2 C6 1.591(6) . ?
C2 C7 1.506(6) . ?
C2 C22 1.554(6) . ?
C2 C24 1.539(5) . ?
O3 C8 1.326(6) . ?
O3 C9 1.459(6) . ?
C4 C23 1.388(6) . ?
C4 C24 1.480(6) . ?
C4 C25 1.384(6) . ?
C1 H1A 0.9600 . ?
C1 H1B 0.9600 . ?
C1 H1C 0.9600 . ?
C1 C30 1.518(8) . ?
C30 C3 1.390(8) . ?
C30 C11 1.378(8) . ?
C3 H3 0.9300 . ?
C3 C29 1.389(7) . ?
C29 H29 0.9300 . ?
C29 C5 1.375(7) . ?
C5 C12 1.384(7) . ?
C6 H6 0.9800 . ?
C6 C19 1.523(6) . ?
C7 C8 1.475(7) . ?
C7 C21 1.332(6) . ?
C9 H9AA 0.9700 . ?
C9 H9AB 0.9700 . ?
C9 H9BC 0.9700 . ?
C9 H9BD 0.9700 . ?
C9 C10 1.434(13) . ?
C9 C10A 1.48(3) . ?
C10 H10A 0.9600 . ?
C10 H10B 0.9600 . ?
C10 H10C 0.9600 . ?
C11 H11 0.9300 . ?
C11 C12 1.390(7) . ?
C12 H12 0.9300 . ?
C13 C14 1.372(7) . ?
C13 C18 1.385(7) . ?
C14 H14 0.9300 . ?
C14 C15 1.386(7) . ?
C15 H15 0.9300 . ?
C15 C16 1.361(9) . ?
C16 H16 0.9300 . ?
C16 C17 1.371(10) . ?
C17 H17 0.9300 . ?
C17 C18 1.390(8) . ?
C18 H18 0.9300 . ?
C19 C20 1.318(6) . ?
C19 C21 1.447(7) . ?
C20 H20A 0.9300 . ?
C20 H20B 0.9300 . ?
C21 H21 0.9300 . ?
C22 C23 1.461(6) . ?
C23 C28 1.385(6) . ?
C25 H25 0.9300 . ?
C25 C26 1.384(6) . ?
C26 H26 0.9300 . ?
C26 C27 1.389(7) . ?
C27 H27 0.9300 . ?
C27 C28 1.386(6) . ?
C28 H28 0.9300 . ?
C10A H10D 0.9600 . ?
C10A H10E 0.9600 . ?
C10A H10F 0.9600 . ?

loop_
_geom_torsion_atom_site_label_1
_geom_torsion_atom_site_label_2
_geom_torsion_atom_site_label_3
_geom_torsion_atom_site_label_4
_geom_torsion
_geom_torsion_site_symmetry_1
_geom_torsion_site_symmetry_2
_geom_torsion_site_symmetry_3
_geom_torsion_site_symmetry_4
_geom_torsion_publ_flag
S1 N1 C6 C2 88.4(4) . . . . ?
S1 N1 C6 C19 -156.7(3) . . . . ?
S1 N1 C13 C14 -95.7(5) . . . . ?
S1 N1 C13 C18 84.9(5) . . . . ?
S1 C5 C12 C11 176.3(4) . . . . ?
O1 S1 N1 C6 -151.3(3) . . . . ?
O1 S1 N1 C13 29.4(4) . . . . ?
O1 S1 C5 C29 154.6(4) . . . . ?
O1 S1 C5 C12 -21.8(4) . . . . ?
O2 S1 N1 C6 -21.1(4) . . . . ?
O2 S1 N1 C13 159.6(3) . . . . ?
O2 S1 C5 C29 23.1(4) . . . . ?
O2 S1 C5 C12 -153.3(4) . . . . ?
O5 C22 C23 C4 -177.2(4) . . . . ?
O5 C22 C23 C28 3.7(8) . . . . ?
N1 S1 C5 C29 -90.0(4) . . . . ?
N1 S1 C5 C12 93.6(4) . . . . ?
N1 C6 C19 C20 80.3(5) . . . . ?
N1 C6 C19 C21 -101.7(4) . . . . ?
N1 C13 C14 C15 -177.9(4) . . . . ?
N1 C13 C18 C17 177.4(4) . . . . ?
C2 C6 C19 C20 -157.6(4) . . . . ?
C2 C6 C19 C21 20.4(4) . . . . ?
C2 C7 C8 O6 174.2(5) . . . . ?
C2 C7 C8 O3 -6.4(6) . . . . ?
C2 C7 C21 C19 -4.3(5) . . . . ?
C2 C22 C23 C4 5.3(5) . . . . ?
C2 C22 C23 C28 -173.7(4) . . . . ?
C4 C23 C28 C27 -1.1(7) . . . . ?
C4 C25 C26 C27 -0.9(7) . . . . ?
C1 C30 C3 C29 178.9(6) . . . . ?
C1 C30 C11 C12 -179.5(5) . . . . ?
C30 C3 C29 C5 0.8(8) . . . . ?
C30 C11 C12 C5 0.4(7) . . . . ?
C3 C30 C11 C12 -0.2(8) . . . . ?
C3 C29 C5 S1 -177.0(4) . . . . ?
C3 C29 C5 C12 -0.6(7) . . . . ?
C29 C5 C12 C11 0.0(7) . . . . ?
C5 S1 N1 C6 92.8(3) . . . . ?
C5 S1 N1 C13 -86.5(4) . . . . ?
C6 N1 C13 C14 85.0(5) . . . . ?
C6 N1 C13 C18 -94.4(5) . . . . ?
C6 C2 C7 C8 -170.2(4) . . . . ?
C6 C2 C7 C21 17.0(5) . . . . ?
C6 C2 C22 O5 -62.9(5) . . . . ?
C6 C2 C22 C23 114.6(3) . . . . ?
C6 C2 C24 O4 73.1(5) . . . . ?
C6 C2 C24 C4 -108.1(4) . . . . ?
C6 C19 C21 C7 -11.2(5) . . . . ?
C7 C2 C6 N1 97.8(4) . . . . ?
C7 C2 C6 C19 -22.0(4) . . . . ?
C7 C2 C22 O5 48.0(5) . . . . ?
C7 C2 C22 C23 -134.5(4) . . . . ?
C7 C2 C24 O4 -49.1(6) . . . . ?
C7 C2 C24 C4 129.6(4) . . . . ?
C8 O3 C9 C10 156.9(9) . . . . ?
C8 O3 C9 C10A -157.0(16) . . . . ?
C8 C7 C21 C19 -177.0(4) . . . . ?
C9 O3 C8 O6 -0.7(8) . . . . ?
C9 O3 C8 C7 179.9(5) . . . . ?
C11 C30 C3 C29 -0.4(8) . . . . ?
C13 N1 C6 C2 -92.3(4) . . . . ?
C13 N1 C6 C19 22.5(5) . . . . ?
C13 C14 C15 C16 0.1(8) . . . . ?
C14 C13 C18 C17 -2.0(7) . . . . ?
C14 C15 C16 C17 -1.1(9) . . . . ?
C15 C16 C17 C18 0.6(9) . . . . ?
C16 C17 C18 C13 1.0(8) . . . . ?
C18 C13 C14 C15 1.5(7) . . . . ?
C20 C19 C21 C7 166.8(5) . . . . ?
C21 C7 C8 O6 -14.0(8) . . . . ?
C21 C7 C8 O3 165.4(5) . . . . ?
C22 C2 C6 N1 -145.6(3) . . . . ?
C22 C2 C6 C19 94.6(4) . . . . ?
C22 C2 C7 C8 76.2(5) . . . . ?
C22 C2 C7 C21 -96.6(4) . . . . ?
C22 C2 C24 O4 -171.1(4) . . . . ?
C22 C2 C24 C4 7.7(4) . . . . ?
C22 C23 C28 C27 177.9(4) . . . . ?
C23 C4 C24 O4 173.7(4) . . . . ?
C23 C4 C24 C2 -5.0(4) . . . . ?
C23 C4 C25 C26 1.4(6) . . . . ?
C24 C2 C6 N1 -32.3(5) . . . . ?
C24 C2 C6 C19 -152.1(3) . . . . ?
C24 C2 C7 C8 -41.2(6) . . . . ?
C24 C2 C7 C21 146.0(4) . . . . ?
C24 C2 C22 O5 174.6(4) . . . . ?
C24 C2 C22 C23 -7.9(4) . . . . ?
C24 C4 C23 C22 -0.2(5) . . . . ?
C24 C4 C23 C28 178.9(4) . . . . ?
C24 C4 C25 C26 -177.8(4) . . . . ?
C25 C4 C23 C22 -179.6(4) . . . . ?
C25 C4 C23 C28 -0.4(6) . . . . ?
C25 C4 C24 O4 -7.0(7) . . . . ?
C25 C4 C24 C2 174.3(4) . . . . ?
C25 C26 C27 C28 -0.6(8) . . . . ?
C26 C27 C28 C23 1.6(7) . . . . ?
